data_1516336
loop_
_publ_author_name
'Thyrhaug, Erling'
'Hammersh\/oj, Peter'
'Kj&#x00E6;r, Kasper S'
'S\/orensen, Thomas Just'
'Harrit, Niels H.'
'Nielsen, Martin M.'
'Bechgaard, Klaus'

_publ_section_title
;
 Excited state kinetics of anthracene-bridge-aniline intramolecular
 exciplexes.
;
_journal_issue 7
_journal_name_full
'Photochemical &amp; photobiological sciences : Official journal of the European Photochemistry Association and the European Society for Photobiology'
_journal_page_first 1093
_journal_page_last 1105
_journal_paper_doi 10.1039/c4pp00073k
_journal_volume 13
_journal_year 2014
_chemical_formula_moiety 'C24 H21 Cl2 N'
_chemical_formula_sum 'C24 H21 Cl2 N'
_chemical_formula_weight 394.34
_chemical_melting_point 130
_chemical_name_common 4-Chloro-N-(3-(10-chloroanthracen-9-yl)propyl)-N-methylbenzenamine
_chemical_name_systematic
;
4-Chloro-N-(3-(10-chloroanthracen-9-yl)propyl)-N-methylbenzenamine
;
_space_group_IT_number 2
_symmetry_cell_setting triclinic
_symmetry_space_group_name_Hall '-P 1'
_symmetry_space_group_name_H-M 'P -1'
_atom_sites_solution_hydrogens geom
_atom_sites_solution_primary direct
_atom_sites_solution_secondary difmap
_audit_creation_method SHELXL-97
_cell_angle_alpha 90.00(7)
_cell_angle_beta 90.00(6)
_cell_angle_gamma 90.00(5)
_cell_formula_units_Z 4
_cell_length_a 8.090(4)
_cell_length_b 9.054(9)
_cell_length_c 27.394(11)
_cell_measurement_reflns_used 18712
_cell_measurement_temperature 293(2)
_cell_measurement_theta_max 17.74
_cell_measurement_theta_min 1.49
_cell_volume 2007(2)
_computing_cell_refinement 'COLLECT (Nonius, 1999)'
_computing_data_collection 'EvalCCD (duisenbeg, 2003)'
_computing_data_reduction 'EvalCCD (Duisenberg, 2003)'
_computing_molecular_graphics mercury
_computing_structure_refinement 'SHELXL-97 (Sheldrick, 1997)'
_computing_structure_solution 'SHELXS-97 (Sheldrick, 1990)'
_diffrn_ambient_temperature 122
_diffrn_measured_fraction_theta_full 0.694
_diffrn_measured_fraction_theta_max 0.694
_diffrn_measurement_device_type KappaCCD
_diffrn_measurement_method CCD
_diffrn_radiation_monochromator graphite
_diffrn_radiation_source 'fine-focus sealed tube'
_diffrn_radiation_type MoK\a
_diffrn_radiation_wavelength 0.71073
_diffrn_reflns_av_R_equivalents 0.0487
_diffrn_reflns_av_sigmaI/netI 0.0388
_diffrn_reflns_limit_h_max 6
_diffrn_reflns_limit_h_min -6
_diffrn_reflns_limit_k_max 7
_diffrn_reflns_limit_k_min -7
_diffrn_reflns_limit_l_max 21
_diffrn_reflns_limit_l_min -21
_diffrn_reflns_number 14689
_diffrn_reflns_theta_full 17.74
_diffrn_reflns_theta_max 17.74
_diffrn_reflns_theta_min 1.49
_exptl_absorpt_coefficient_mu 0.332
_exptl_absorpt_correction_type integration
_exptl_crystal_colour yellow
_exptl_crystal_density_diffrn 1.305
_exptl_crystal_density_method 'not measured'
_exptl_crystal_description needles
_exptl_crystal_F_000 824
_exptl_crystal_preparation ethylacetate
_exptl_crystal_size_max 0.34
_exptl_crystal_size_mid 0.19
_exptl_crystal_size_min 0.05
_refine_diff_density_max 0.332
_refine_diff_density_min -0.403
_refine_diff_density_rms 0.056
_refine_ls_extinction_method none
_refine_ls_goodness_of_fit_ref 1.530
_refine_ls_hydrogen_treatment mixed
_refine_ls_matrix_type full
_refine_ls_number_parameters 487
_refine_ls_number_reflns 1824
_refine_ls_number_restraints 0
_refine_ls_restrained_S_all 1.530
_refine_ls_R_factor_all 0.0513
_refine_ls_R_factor_gt 0.0460
_refine_ls_shift/su_max 0.064
_refine_ls_shift/su_mean 0.015
_refine_ls_structure_factor_coef Fsqd
_refine_ls_weighting_details 'calc w=1/[\s^2^(Fo^2^)+(0.1000P)^2^+0.0000P] where P=(Fo^2^+2Fc^2^)/3'
_refine_ls_weighting_scheme calc
_refine_ls_wR_factor_gt 0.1458
_refine_ls_wR_factor_ref 0.1575
_reflns_number_gt 1645
_reflns_number_total 1824
_reflns_threshold_expression >2sigma(I)
_cod_data_source_file c4pp00073k2.cif
_cod_data_source_block shelxl
_cod_depositor_comments 'Adding full bibliography for 1516334--1516338.cif.'
_cod_original_sg_symbol_H-M P-1
_cod_database_code 1516336

loop_
_symmetry_equiv_pos_as_xyz
'x, y, z'
'-x, -y, -z'

loop_
_atom_site_label
_atom_site_type_symbol
_atom_site_fract_x
_atom_site_fract_y
_atom_site_fract_z
_atom_site_U_iso_or_equiv
_atom_site_adp_type
_atom_site_occupancy
_atom_site_symmetry_multiplicity
_atom_site_calc_flag
_atom_site_refinement_flags
Cl1 Cl 0.3874(2) 0.5658(2) 0.29685(6) 0.0322(10) Uani 1 1 d .
Cl2 Cl -0.7438(2) 0.2205(2) 0.48931(6) 0.0313(10) Uani 1 1 d .
N81 N -0.0056(10) -0.0968(11) 0.3040(2) 0.016(2) Uani 1 1 d .
C77 C -0.6547(16) -0.028(2) 0.4532(4) 0.018(3) Uani 1 1 d .
C79 C -0.2835(10) -0.0858(8) 0.3755(3) 0.021(2) Uani 1 1 d .
H79A H -0.1785 -0.0425 0.3833 0.026 Uiso 1 1 d R
H79B H -0.2795 -0.1902 0.3815 0.026 Uiso 1 1 d R
C85 C 0.2702(16) 0.3701(9) 0.2997(5) 0.018(3) Uani 1 1 d .
C75 C -0.609(2) -0.270(2) 0.4225(3) 0.023(3) Uani 1 1 d .
H75 H -0.5410 -0.3361 0.4039 0.027 Uiso 1 1 d R
C83 C 0.2298(19) 0.1180(16) 0.3325(3) 0.020(3) Uani 1 1 d .
H83 H 0.2645 0.0451 0.3558 0.024 Uiso 1 1 d R
C72 C -0.400(2) -0.016(2) 0.4050(3) 0.017(3) Uani 1 1 d .
C84 C 0.3189(10) 0.2709(19) 0.3309(3) 0.024(3) Uani 1 1 d .
H84 H 0.4130 0.2975 0.3503 0.028 Uiso 1 1 d R
C70 C -0.607(2) 0.136(3) 0.4572(3) 0.025(4) Uani 1 1 d .
C82 C 0.0846(16) 0.0585(15) 0.3033(4) 0.020(3) Uani 1 1 d .
C66 C -0.199(2) 0.242(2) 0.3900(3) 0.033(4) Uani 1 1 d .
H66 H -0.1099 0.1988 0.3716 0.039 Uiso 1 1 d R
C80 C -0.1874(11) -0.1420(8) 0.2900(2) 0.024(3) Uani 1 1 d .
H80A H -0.2056 -0.1151 0.2566 0.029 Uiso 1 1 d R
H80B H -0.2027 -0.2465 0.2938 0.029 Uiso 1 1 d R
C78 C -0.3053(8) -0.0717(7) 0.3205(3) 0.022(2) Uani 1 1 d .
H78A H -0.4138 -0.1068 0.3123 0.027 Uiso 1 1 d R
H78B H -0.2972 0.0315 0.3128 0.027 Uiso 1 1 d R
C69 C -0.454(2) 0.2268(19) 0.4363(4) 0.020(5) Uani 1 1 d .
C65 C -0.3548(16) 0.145(2) 0.4109(4) 0.012(3) Uani 1 1 d .
C73 C -0.553(2) -0.105(2) 0.4265(4) 0.017(4) Uani 1 1 d .
C68 C -0.254(2) 0.4738(10) 0.4180(4) 0.025(3) Uani 1 1 d .
H68 H -0.2388 0.5778 0.4232 0.030 Uiso 1 1 d R
C71 C -0.404(2) 0.392(2) 0.4399(3) 0.028(4) Uani 1 1 d .
H71 H -0.4727 0.4562 0.4590 0.034 Uiso 1 1 d R
C74 C -0.759(2) -0.3516(9) 0.4454(4) 0.021(2) Uani 1 1 d .
H74 H -0.7762 -0.4548 0.4392 0.025 Uiso 1 1 d R
C76 C -0.8572(10) -0.276(2) 0.4717(3) 0.030(4) Uani 1 1 d .
H76 H -0.9518 -0.3196 0.4872 0.036 Uiso 1 1 d R
C67 C -0.1519(10) 0.399(2) 0.3933(3) 0.030(4) Uani 1 1 d .
H67 H -0.0554 0.4356 0.3769 0.036 Uiso 1 1 d R
C86 C 0.0372(11) 0.1640(19) 0.2725(3) 0.022(3) Uani 1 1 d .
H86 H -0.0567 0.1453 0.2519 0.027 Uiso 1 1 d R
Cl39 Cl 0.8870(2) 0.5657(2) 0.20319(6) 0.0327(10) Uani 1 1 d .
Cl40 Cl -0.2438(2) 0.2205(2) 0.01068(6) 0.0313(10) Uani 1 1 d .
N64 N 0.4942(10) -0.0969(11) 0.1962(2) 0.019(2) Uani 1 1 d .
C43 C 0.3036(19) 0.2404(19) 0.1105(3) 0.033(4) Uani 1 1 d .
H43 H 0.3916 0.1977 0.1293 0.039 Uiso 1 1 d R
C48 C -0.1523(13) -0.019(2) 0.0468(3) 0.024(4) Uani 1 1 d .
C49 C -0.1129(17) -0.2753(16) 0.0768(3) 0.030(4) Uani 1 1 d .
H49 H -0.0494 -0.3476 0.0943 0.036 Uiso 1 1 d R
C51 C 0.096(2) -0.0205(18) 0.0948(3) 0.025(4) Uani 1 1 d .
C58 C 0.7303(17) 0.1163(16) 0.1674(3) 0.022(2) Uani 1 1 d .
H58 H 0.7823 0.0547 0.1434 0.026 Uiso 1 1 d R
C46 C -0.100(2) 0.141(2) 0.0433(4) 0.028(5) Uani 1 1 d .
C54 C 0.2155(10) -0.0862(9) 0.1244(3) 0.022(2) Uani 1 1 d .
H54A H 0.2209 -0.1908 0.1188 0.027 Uiso 1 1 d R
H54B H 0.3200 -0.0422 0.1164 0.027 Uiso 1 1 d R
C56 C 0.5875(15) 0.0593(15) 0.1979(4) 0.017(3) Uani 1 1 d .
H56 H 0.4868 0.0812 0.1808 0.021 Uiso 1 1 d R
C59 C 0.7713(15) 0.3709(9) 0.1997(5) 0.019(3) Uani 1 1 d .
C55 C 0.1943(8) -0.0715(7) 0.1795(3) 0.022(2) Uani 1 1 d .
H55A H 0.2036 0.0317 0.1871 0.026 Uiso 1 1 d R
H55B H 0.0860 -0.1059 0.1882 0.026 Uiso 1 1 d R
C42 C 0.1454(16) 0.1421(19) 0.0895(3) 0.020(4) Uani 1 1 d .
C41 C 0.0490(18) 0.229(2) 0.0644(4) 0.021(5) Uani 1 1 d .
C47 C 0.098(2) 0.394(2) 0.0604(4) 0.029(4) Uani 1 1 d .
H47 H 0.0290 0.4582 0.0414 0.035 Uiso 1 1 d R
C62 C 0.3101(10) -0.1423(8) 0.2098(2) 0.024(2) Uani 1 1 d .
H62A H 0.2964 -0.2466 0.2049 0.029 Uiso 1 1 d R
H62B H 0.2899 -0.1187 0.2434 0.029 Uiso 1 1 d R
C57 C 0.8200(11) 0.2711(18) 0.1692(3) 0.027(3) Uani 1 1 d .
H57 H 0.9107 0.2888 0.1474 0.032 Uiso 1 1 d R
C45 C 0.246(2) 0.4734(11) 0.0822(4) 0.023(3) Uani 1 1 d .
H45 H 0.2592 0.5777 0.0772 0.027 Uiso 1 1 d R
C50 C -0.0591(17) -0.1104(17) 0.0732(3) 0.023(4) Uani 1 1 d .
C63 C 0.5562(9) -0.2005(8) 0.1662(3) 0.028(2) Uani 1 1 d .
H63A H 0.4955 -0.2916 0.1676 0.034 Uiso 1 1 d R
H63B H 0.6688 -0.2179 0.1757 0.034 Uiso 1 1 d R
H63C H 0.5535 -0.1626 0.1335 0.034 Uiso 1 1 d R
C52 C -0.3061(17) -0.1129(16) 0.0238(3) 0.044(5) Uani 1 1 d .
H52 H -0.3860 -0.0667 0.0028 0.053 Uiso 1 1 d R
C53 C -0.3598(10) -0.2700(16) 0.0274(3) 0.050(5) Uani 1 1 d .
H53 H -0.4567 -0.3019 0.0101 0.060 Uiso 1 1 d R
C44 C 0.3477(10) 0.3980(19) 0.1067(3) 0.031(4) Uani 1 1 d .
H44 H 0.4448 0.4359 0.1224 0.037 Uiso 1 1 d R
C60 C 0.6276(17) 0.3190(16) 0.2293(3) 0.019(2) Uani 1 1 d .
H60 H 0.5830 0.3845 0.2535 0.023 Uiso 1 1 d R
C61 C 0.5383(11) 0.1661(19) 0.2273(3) 0.024(3) Uani 1 1 d .
H61 H 0.4452 0.1524 0.2486 0.029 Uiso 1 1 d R
C87 C 0.1271(18) 0.3174(17) 0.2704(3) 0.020(2) Uani 1 1 d .
H87 H 0.0787 0.3773 0.2452 0.024 Uiso 1 1 d R
C89 C -0.2647(15) -0.3511(10) 0.0533(3) 0.031(3) Uani 1 1 d .
H89A H -0.2280 -0.4311 0.0330 0.037 Uiso 1 1 d R
H89B H -0.3338 -0.3889 0.0789 0.037 Uiso 1 1 d R
C90 C -0.8097(19) -0.120(2) 0.4766(3) 0.032(4) Uani 1 1 d .
H90 H -0.8913 -0.0734 0.4970 0.038 Uiso 1 1 d R
C88 C 0.0575(9) -0.2004(8) 0.3339(3) 0.033(3) Uani 1 1 d .
H88A H -0.0043 -0.2908 0.3328 0.039 Uiso 1 1 d R
H88B H 0.0581 -0.1630 0.3667 0.039 Uiso 1 1 d R
H88C H 0.1690 -0.2185 0.3235 0.039 Uiso 1 1 d R

loop_
_atom_site_aniso_label
_atom_site_aniso_U_11
_atom_site_aniso_U_22
_atom_site_aniso_U_33
_atom_site_aniso_U_23
_atom_site_aniso_U_13
_atom_site_aniso_U_12
Cl1 0.0334(17) 0.028(2) 0.0354(15) -0.0009(11) -0.0013(12) 0.0140(14)
Cl2 0.0274(18) 0.0357(17) 0.0308(15) -0.0021(12) 0.0021(12) 0.0228(13)
N81 0.012(6) 0.014(6) 0.022(4) 0.003(5) -0.002(4) 0.018(6)
C77 -0.003(12) 0.050(18) 0.007(6) 0.008(10) 0.006(7) 0.021(13)
C79 0.029(6) 0.019(6) 0.016(6) 0.001(4) 0.002(5) 0.026(5)
C85 0.029(9) 0.013(8) 0.013(5) 0.001(7) 0.003(6) 0.021(7)
C75 0.037(12) 0.012(12) 0.020(7) -0.010(6) -0.021(8) 0.030(7)
C83 0.036(9) 0.015(11) 0.010(6) 0.015(6) 0.003(8) 0.022(6)
C72 0.030(13) 0.008(12) 0.012(6) -0.002(9) -0.005(8) 0.029(13)
C84 0.028(7) 0.036(10) 0.006(6) 0.007(7) -0.004(5) 0.024(10)
C70 0.032(12) 0.038(13) 0.004(6) -0.014(7) 0.000(7) 0.051(11)
C82 0.014(10) 0.044(12) 0.003(6) -0.008(10) -0.005(7) 0.035(10)
C66 0.061(14) 0.027(10) 0.011(5) -0.017(7) -0.014(8) 0.061(9)
C80 0.032(8) 0.023(6) 0.016(5) 0.009(4) -0.001(5) 0.030(6)
C78 0.017(6) 0.025(5) 0.024(7) 0.001(4) 0.003(5) 0.023(5)
C69 0.000(11) 0.06(2) -0.003(6) 0.010(9) 0.011(7) 0.034(14)
C65 -0.015(10) 0.045(17) 0.006(6) 0.017(10) 0.017(7) 0.003(14)
C73 0.010(12) 0.04(2) -0.001(6) 0.004(9) 0.007(8) 0.026(13)
C68 0.028(7) 0.021(8) 0.025(6) 0.012(7) -0.004(5) 0.011(10)
C71 0.054(13) 0.008(10) 0.022(6) -0.010(6) -0.015(8) 0.039(8)
C74 0.020(7) 0.015(7) 0.029(6) 0.015(8) -0.009(5) 0.005(11)
C76 0.009(6) 0.061(15) 0.019(6) 0.003(6) 0.012(5) 0.051(11)
C67 0.015(7) 0.061(14) 0.015(6) -0.007(6) 0.020(5) 0.044(9)
C86 0.025(7) 0.036(10) 0.006(6) 0.003(7) -0.009(5) 0.025(11)
Cl39 0.0347(17) 0.027(2) 0.0362(15) 0.0042(11) -0.0012(12) 0.0126(14)
Cl40 0.0285(18) 0.0328(17) 0.0326(15) 0.0056(12) -0.0045(12) 0.0231(13)
N64 0.029(7) 0.009(6) 0.018(4) -0.009(4) -0.005(4) 0.023(6)
C43 0.059(14) 0.034(10) 0.006(5) 0.023(7) 0.009(8) 0.058(9)
C48 -0.023(9) 0.10(2) -0.009(5) -0.022(9) -0.026(5) 0.018(12)
C49 0.073(12) -0.009(8) 0.027(6) 0.021(5) 0.036(7) 0.038(7)
C51 0.061(14) 0.003(10) 0.013(7) 0.019(7) 0.026(9) 0.052(11)
C58 0.024(8) 0.028(11) 0.012(6) -0.011(6) 0.000(7) 0.017(6)
C46 0.061(14) -0.002(9) 0.024(7) 0.026(7) 0.025(9) 0.050(11)
C54 0.031(6) 0.020(6) 0.017(6) 0.004(5) -0.001(5) 0.026(5)
C56 0.010(10) 0.038(12) 0.004(6) 0.007(9) -0.016(7) 0.034(10)
C59 0.020(8) 0.027(10) 0.010(5) 0.009(7) 0.006(6) 0.024(7)
C55 0.009(5) 0.027(5) 0.030(7) 0.003(4) -0.005(5) 0.022(4)
C42 -0.017(10) 0.081(17) -0.005(5) -0.006(9) -0.026(6) 0.025(14)
C41 -0.021(9) 0.08(2) 0.001(6) -0.020(9) -0.014(6) 0.006(12)
C47 0.063(13) -0.001(10) 0.025(6) 0.014(6) 0.022(8) 0.027(8)
C62 0.015(7) 0.032(6) 0.026(5) -0.008(4) 0.004(5) 0.025(6)
C57 0.033(7) 0.042(10) 0.004(6) -0.002(6) 0.009(5) 0.029(10)
C45 0.035(7) 0.007(7) 0.026(6) -0.009(7) 0.007(5) 0.003(10)
C50 -0.012(9) 0.085(19) -0.003(6) -0.013(8) -0.021(6) 0.022(12)
C63 0.041(6) 0.016(6) 0.028(5) -0.009(5) -0.004(5) 0.027(5)
C52 0.091(14) 0.016(8) 0.027(6) 0.030(7) 0.029(8) 0.068(9)
C53 0.011(7) 0.126(15) 0.013(6) 0.008(6) -0.024(4) 0.089(10)
C44 0.020(7) 0.060(14) 0.013(6) 0.020(6) -0.016(5) 0.049(9)
C60 0.028(8) 0.016(10) 0.014(6) -0.015(6) -0.011(7) 0.027(6)
C61 0.026(7) 0.031(10) 0.016(6) -0.017(7) 0.000(5) 0.039(10)
C87 0.013(8) 0.033(12) 0.015(6) 0.001(6) -0.002(7) 0.021(6)
C89 0.007(6) 0.068(10) 0.018(6) -0.051(7) 0.035(5) -0.024(9)
C90 0.050(13) 0.018(9) 0.027(6) -0.013(7) -0.013(8) 0.046(9)
C88 0.033(6) 0.031(6) 0.034(5) 0.007(5) 0.006(5) 0.037(5)

loop_
_atom_type_symbol
_atom_type_description
_atom_type_scat_dispersion_real
_atom_type_scat_dispersion_imag
_atom_type_scat_source
C C 0.0033 0.0016 'International Tables Vol C Tables 4.2.6.8 and 6.1.1.4'
H H 0.0000 0.0000 'International Tables Vol C Tables 4.2.6.8 and 6.1.1.4'
Cl Cl 0.1484 0.1585 'International Tables Vol C Tables 4.2.6.8 and 6.1.1.4'
N N 0.0061 0.0033 'International Tables Vol C Tables 4.2.6.8 and 6.1.1.4'

loop_
_geom_angle_atom_site_label_1
_geom_angle_atom_site_label_2
_geom_angle_atom_site_label_3
_geom_angle
C88 N81 C80 108.7(8)
C88 N81 C82 116.9(8)
C80 N81 C82 131.1(6)
C73 C77 C70 113.6(14)
C73 C77 C90 115.2(18)
C70 C77 C90 131.1(13)
C72 C79 C78 117.4(6)
C72 C79 H79A 106.5
C78 C79 H79A 106.8
C72 C79 H79B 111.6
C78 C79 H79B 104.9
H79A C79 H79B 109.5
C84 C85 C87 111.6(8)
C84 C85 Cl1 119.4(14)
C87 C85 Cl1 129.0(11)
C73 C75 C74 130.8(8)
C73 C75 H75 117.9
C74 C75 H75 111.2
C82 C83 C84 130.9(7)
C82 C83 H83 109.5
C84 C83 H83 119.6
C79 C72 C65 109.7(18)
C79 C72 C73 120.8(14)
C65 C72 C73 129.5(9)
C85 C84 C83 119.4(8)
C85 C84 H84 115.6
C83 C84 H84 124.9
C69 C70 C77 132.2(8)
C69 C70 Cl2 118.9(15)
C77 C70 Cl2 108.9(17)
C86 C82 C83 107.6(10)
C86 C82 N81 120.9(14)
C83 C82 N81 131.5(11)
C67 C66 C65 133.7(9)
C67 C66 H66 103.2
C65 C66 H66 123.0
C78 C80 N81 111.6(6)
C78 C80 H80A 110.2
N81 C80 H80A 108.1
C78 C80 H80B 107.0
N81 C80 H80B 110.5
H80A C80 H80B 109.5
C80 C78 C79 117.8(6)
C80 C78 H78A 109.2
C79 C78 H78A 108.1
C80 C78 H78B 105.2
C79 C78 H78B 106.8
H78A C78 H78B 109.5
C65 C69 C70 112.3(15)
C65 C69 C71 114.7(16)
C70 C69 C71 133.0(13)
C69 C65 C72 117.3(13)
C69 C65 C66 111.3(17)
C72 C65 C66 131.5(14)
C77 C73 C75 111.9(17)
C77 C73 C72 115.1(17)
C75 C73 C72 133.1(11)
C67 C68 C71 117.7(10)
C67 C68 H68 121.5
C71 C68 H68 120.9
C68 C71 C69 130.2(8)
C68 C71 H71 112.3
C69 C71 H71 117.5
C76 C74 C75 117.4(9)
C76 C74 H74 122.0
C75 C74 H74 120.6
C74 C76 C90 113.9(9)
C74 C76 H76 122.0
C90 C76 H76 124.1
C68 C67 C66 112.5(9)
C68 C67 H67 126.6
C66 C67 H67 120.9
C82 C86 C87 121.7(9)
C82 C86 H86 118.2
C87 C86 H86 120.1
C63 N64 C56 117.3(8)
C63 N64 C62 108.2(8)
C56 N64 C62 131.5(6)
C44 C43 C42 132.9(8)
C44 C43 H43 104.4
C42 C43 H43 122.7
C50 C48 C46 118.1(10)
C50 C48 C52 108.7(16)
C46 C48 C52 133.2(12)
C89 C49 C50 128.3(7)
C89 C49 H49 109.3
C50 C49 H49 122.4
C54 C51 C42 106.7(14)
C54 C51 C50 122.6(11)
C42 C51 C50 130.8(9)
C56 C58 C57 129.4(7)
C56 C58 H58 120.9
C57 C58 H58 109.6
C41 C46 C48 132.9(10)
C41 C46 Cl40 122.1(12)
C48 C46 Cl40 105.0(16)
C51 C54 C55 117.4(6)
C51 C54 H54A 111.1
C55 C54 H54A 104.5
C51 C54 H54B 107.4
C55 C54 H54B 106.8
H54A C54 H54B 109.5
C61 C56 N64 121.5(13)
C61 C56 C58 108.5(9)
N64 C56 C58 130.0(11)
C61 C56 H56 83.7
N64 C56 H56 76.6
C58 C56 H56 108.0
C57 C59 C60 111.6(8)
C57 C59 Cl39 120.4(13)
C60 C59 Cl39 128.0(11)
C62 C55 C54 117.9(6)
C62 C55 H55A 105.3
C54 C55 H55A 107.0
C62 C55 H55B 108.2
C54 C55 H55B 108.7
H55A C55 H55B 109.5
C41 C42 C51 118.4(13)
C41 C42 C43 108.6(15)
C51 C42 C43 133.0(11)
C42 C41 C46 110.6(16)
C42 C41 C47 117.7(14)
C46 C41 C47 131.7(13)
C45 C47 C41 129.1(9)
C45 C47 H47 112.9
C41 C47 H47 118.1
C55 C62 N64 111.6(6)
C55 C62 H62A 106.8
N64 C62 H62A 109.3
C55 C62 H62B 110.6
N64 C62 H62B 109.1
H62A C62 H62B 109.5
C59 C57 C58 120.1(8)
C59 C57 H57 121.2
C58 C57 H57 118.7
C44 C45 C47 117.8(10)
C44 C45 H45 122.6
C47 C45 H45 119.6
C48 C50 C49 118.1(13)
C48 C50 C51 109.2(13)
C49 C50 C51 132.7(10)
N64 C63 H63A 112.6
N64 C63 H63B 107.6
H63A C63 H63B 109.5
N64 C63 H63C 108.2
H63A C63 H63C 109.5
H63B C63 H63C 109.5
C53 C52 C48 133.8(9)
C53 C52 H52 105.0
C48 C52 H52 121.2
C89 C53 C52 114.2(10)
C89 C53 H53 126.3
C52 C53 H53 119.5
C45 C44 C43 113.9(10)
C45 C44 H44 125.3
C43 C44 H44 120.9
C59 C60 C61 128.3(6)
C59 C60 H60 118.3
C61 C60 H60 113.4
C56 C61 C60 122.1(9)
C56 C61 H61 120.8
C60 C61 H61 117.1
C85 C87 C86 128.7(6)
C85 C87 H87 121.6
C86 C87 H87 109.7
C53 C89 C49 117.1(9)
C53 C89 H89A 107.3
C49 C89 H89A 109.3
C53 C89 H89B 105.0
C49 C89 H89B 108.5
H89A C89 H89B 109.5
C76 C90 C77 130.8(9)
C76 C90 H90 107.0
C77 C90 H90 122.2
N81 C88 H88A 112.2
N81 C88 H88B 109.0
H88A C88 H88B 109.5
N81 C88 H88C 107.2
H88A C88 H88C 109.5
H88B C88 H88C 109.5

loop_
_geom_bond_atom_site_label_1
_geom_bond_atom_site_label_2
_geom_bond_distance
Cl1 C85 2.011(9)
Cl2 C70 1.612(10)
N81 C88 1.345(8)
N81 C80 1.574(10)
N81 C82 1.584(11)
C77 C73 1.307(10)
C77 C70 1.532(14)
C77 C90 1.637(14)
C79 C72 1.390(13)
C79 C78 1.522(8)
C79 H79A 0.9600
C79 H79B 0.9600
C85 C84 1.301(9)
C85 C87 1.488(10)
C75 C73 1.558(14)
C75 C74 1.551(12)
C75 H75 0.9600
C83 C82 1.521(12)
C83 C84 1.562(10)
C83 H83 0.9601
C72 C65 1.515(13)
C72 C73 1.595(13)
C84 H84 0.9600
C70 C69 1.588(15)
C82 C86 1.331(10)
C66 C67 1.477(12)
C66 C65 1.637(14)
C66 H66 0.9600
C80 C78 1.418(8)
C80 H80A 0.9600
C80 H80B 0.9599
C78 H78A 0.9600
C78 H78B 0.9599
C69 C65 1.297(11)
C69 C71 1.556(15)
C68 C67 1.264(9)
C68 C71 1.541(12)
C68 H68 0.9599
C71 H71 0.9598
C74 C76 1.274(9)
C74 H74 0.9599
C76 C90 1.474(11)
C76 H76 0.9600
C67 H67 0.9600
C86 C87 1.568(10)
C86 H86 0.9599
Cl39 C59 1.999(9)
Cl40 C46 1.632(13)
N64 C63 1.344(8)
N64 C56 1.604(10)
N64 C62 1.590(10)
C43 C44 1.474(11)
C43 C42 1.661(14)
C43 H43 0.9600
C48 C50 1.330(13)
C48 C46 1.516(13)
C48 C52 1.633(13)
C49 C89 1.547(12)
C49 C50 1.558(14)
C49 H49 0.9599
C51 C54 1.392(13)
C51 C42 1.531(13)
C51 C50 1.612(13)
C58 C56 1.516(11)
C58 C57 1.578(11)
C58 H58 0.9600
C46 C41 1.556(15)
C54 C55 1.526(8)
C54 H54A 0.9600
C54 H54B 0.9601
C56 C61 1.320(10)
C56 H56 0.9600
C59 C57 1.292(9)
C59 C60 1.493(10)
C55 C62 1.406(8)
C55 H55A 0.9600
C55 H55B 0.9600
C42 C41 1.304(13)
C41 C47 1.552(14)
C47 C45 1.518(12)
C47 H47 0.9601
C62 H62A 0.9600
C62 H62B 0.9600
C57 H57 0.9600
C45 C44 1.261(9)
C45 H45 0.9599
C63 H63A 0.9600
C63 H63B 0.9600
C63 H63C 0.9601
C52 C53 1.491(12)
C52 H52 0.9600
C53 C89 1.279(9)
C53 H53 0.9600
C44 H44 0.9599
C60 C61 1.562(11)
C60 H60 0.9600
C61 H61 0.9601
C87 H87 0.9600
C89 H89A 0.9601
C89 H89B 0.9600
C90 H90 0.9601
C88 H88A 0.9600
C88 H88B 0.9598
C88 H88C 0.9600
